data_7715417
loop_
_publ_author_name
'Fern&#xe1;ndez-Fari&#xf1;a, Sandra'
'Maneiro, Marcelino'
'Zaragoza, Guillermo'
'Seco, Jos&#xe9; M'
'Pedrido, Rosa'
'Gonz&#xe1;lez-Noya, Ana M'

_publ_section_title
;
 Nickel, copper, and zinc dinuclear helicates: how do bulky groups
 influence their architecture?
;
_journal_issue 12
_journal_name_full 'Dalton transactions (Cambridge, England : 2003)'
_journal_page_first 5676
_journal_page_last 5685
_journal_paper_doi 10.1039/d4dt00279b
_journal_volume 53
_journal_year 2024
_chemical_formula_moiety 'C86 H104 N4 Ni2 O4, 2(C H2 Cl2)'
_chemical_formula_sum 'C88 H108 Cl4 N4 Ni2 O4'
_chemical_formula_weight 1545
_chemical_name_systematic Ni2(L3)2
_space_group_crystal_system monoclinic
_space_group_IT_number 15
_space_group_name_Hall '-I 2ya'
_space_group_name_H-M_alt 'I 1 2/a 1'
_atom_sites_solution_hydrogens geom
_atom_sites_solution_primary 'dual - dual-space method e.g. SHELXD'
_atom_sites_solution_secondary 'dual - dual-space method e.g. SHELXD'
_audit_conform_dict_location ftp://ftp.iucr.org/pub/cif_core.dic
_audit_conform_dict_name cif_core.dic
_audit_conform_dict_version 2.4.3
_audit_creation_date 2017-07-05T10:09:13-00:00
_audit_creation_method 'WinGX routine CIF_UPDATE'
_audit_update_record
;
2023-12-21 deposited with the CCDC.	2024-02-26 downloaded from the CCDC.
;
_cell_angle_alpha 90
_cell_angle_beta 101.008(2)
_cell_angle_gamma 90
_cell_formula_units_Z 4
_cell_length_a 19.6676(9)
_cell_length_b 17.5879(8)
_cell_length_c 23.6719(17)
_cell_measurement_reflns_used 1991
_cell_measurement_temperature 100(2)
_cell_measurement_theta_max 24.19
_cell_measurement_theta_min 2.50
_cell_measurement_wavelength 0.71073
_cell_volume 8037.7(8)
_computing_cell_refinement 'APPEX2 (BRUKER AXS, 2005)'
_computing_data_reduction 'APPEX2 (BRUKER AXS, 2005)'
_computing_molecular_graphics 'Ortep for Windows (Farrugia, 2012)'
_computing_publication_material 'WinGX publication routines (Farrugia, 2012)'
_computing_structure_refinement 'SHELXL-2016/6 (Sheldrick, 2016)'
_computing_structure_solution 'SHELXT-2014 (Sheldrick, 2014)'
_diffrn_ambient_temperature 100(2)
_diffrn_measured_fraction_theta_full 1
_diffrn_measured_fraction_theta_max 1
_diffrn_measurement_device 'four-circle diffractometer'
_diffrn_measurement_device_type 'BRUKER APPEX-II CCD'
_diffrn_measurement_method 'omega and phi scans'
_diffrn_radiation_monochromator graphite
_diffrn_radiation_probe x-ray
_diffrn_radiation_source 'fine-focus sealed tube'
_diffrn_radiation_type MoK\a
_diffrn_radiation_wavelength 0.7107
_diffrn_reflns_av_R_equivalents 0.0654
_diffrn_reflns_av_unetI/netI 0.055
_diffrn_reflns_Laue_measured_fraction_full 1
_diffrn_reflns_Laue_measured_fraction_max 1
_diffrn_reflns_limit_h_max 21
_diffrn_reflns_limit_h_min -23
_diffrn_reflns_limit_k_max 21
_diffrn_reflns_limit_k_min -21
_diffrn_reflns_limit_l_max 28
_diffrn_reflns_limit_l_min -28
_diffrn_reflns_number 46963
_diffrn_reflns_point_group_measured_fraction_full 1
_diffrn_reflns_point_group_measured_fraction_max 1
_diffrn_reflns_theta_full 25.242
_diffrn_reflns_theta_max 25.35
_diffrn_reflns_theta_min 1.452
_exptl_absorpt_coefficient_mu 0.654
_exptl_absorpt_correction_T_max 0.958
_exptl_absorpt_correction_T_min 0.871
_exptl_absorpt_correction_type multi-scan
_exptl_absorpt_process_details
;
SADABS-2014/5 - Bruker AXS area detector scaling and absorption correction
;
_exptl_crystal_colour yellow
_exptl_crystal_density_diffrn 1.277
_exptl_crystal_density_method 'not measured'
_exptl_crystal_description Prism
_exptl_crystal_F_000 3280
_exptl_crystal_size_max 0.24
_exptl_crystal_size_mid 0.12
_exptl_crystal_size_min 0.11
_refine_diff_density_max 0.378
_refine_diff_density_min -0.55
_refine_diff_density_rms 0.071
_refine_ls_extinction_method none
_refine_ls_goodness_of_fit_ref 1.02
_refine_ls_hydrogen_treatment constr
_refine_ls_matrix_type full
_refine_ls_number_constraints 0
_refine_ls_number_parameters 472
_refine_ls_number_reflns 7369
_refine_ls_number_restraints 0
_refine_ls_restrained_S_all 1.02
_refine_ls_R_factor_all 0.0749
_refine_ls_R_factor_gt 0.0457
_refine_ls_shift/su_max 0
_refine_ls_shift/su_mean 0
_refine_ls_structure_factor_coef Fsqd
_refine_ls_weighting_details 'w=1/[\s^2^(Fo^2^)+(0.0571P)^2^+18.6494P] where P=(Fo^2^+2Fc^2^)/3'
_refine_ls_weighting_scheme calc
_refine_ls_wR_factor_gt 0.1091
_refine_ls_wR_factor_ref 0.1231
_reflns_Friedel_coverage 0
_reflns_number_gt 5438
_reflns_number_total 7369
_reflns_threshold_expression 'I > 2\s(I)'
_cod_data_source_file d4dt00279b2.cif
_cod_data_source_block shelx_CCDC1
_cod_depositor_comments 'Adding full bibliography for 7715415--7715422.cif.'
_cod_original_sg_symbol_H-M 'I 2/a'
_cod_database_code 7715417
_shelx_estimated_absorpt_t_min 0.859
_shelx_estimated_absorpt_t_max 0.932

loop_
_space_group_symop_operation_xyz
'x, y, z'
'-x+1/2, y, -z'
'x+1/2, y+1/2, z+1/2'
'-x+1, y+1/2, -z+1/2'
'-x, -y, -z'
'x-1/2, -y, z'
'-x+1/2, -y+1/2, -z+1/2'
'x, -y+1/2, z+1/2'

loop_
_atom_site_label
_atom_site_type_symbol
_atom_site_fract_x
_atom_site_fract_y
_atom_site_fract_z
_atom_site_U_iso_or_equiv
_atom_site_adp_type
_atom_site_occupancy
_atom_site_site_symmetry_order
_atom_site_calc_flag
_atom_site_refinement_flags_posn
_atom_site_refinement_flags_adp
_atom_site_refinement_flags_occupancy
_atom_site_disorder_assembly
_atom_site_disorder_group
C1 C 0.38292(15) 0.26883(16) 0.77159(12) 0.0137(6) Uani 1 1 d . . . . .
C2 C 0.43389(15) 0.31964(16) 0.80227(12) 0.0145(6) Uani 1 1 d . . . . .
C3 C 0.43825(15) 0.39126(16) 0.77997(12) 0.0148(6) Uani 1 1 d . . . . .
H3 H 0.473039 0.424254 0.799792 0.018 Uiso 1 1 calc R U . . .
C4 C 0.39479(15) 0.41966(16) 0.72964(12) 0.0130(6) Uani 1 1 d . . . . .
C5 C 0.34616(15) 0.37008(16) 0.70095(12) 0.0145(6) Uani 1 1 d . . . . .
H5 H 0.315123 0.387105 0.66757 0.017 Uiso 1 1 calc R U . . .
C6 C 0.34112(15) 0.29455(16) 0.71980(12) 0.0136(6) Uani 1 1 d . . . . .
C7 C 0.29444(15) 0.24484(16) 0.68446(12) 0.0147(6) Uani 1 1 d . . . . .
H7 H 0.261859 0.26773 0.654482 0.018 Uiso 1 1 calc R U . . .
C8 C 0.24260(15) 0.13380(16) 0.64455(12) 0.0136(6) Uani 1 1 d . . . . .
C9 C 0.23886(15) 0.15199(16) 0.58701(12) 0.0144(6) Uani 1 1 d . . . . .
H9 H 0.268575 0.189798 0.576426 0.017 Uiso 1 1 calc R U . . .
C10 C 0.19162(15) 0.11488(17) 0.54489(12) 0.0147(6) Uani 1 1 d . . . . .
H10 H 0.189008 0.128007 0.505603 0.018 Uiso 1 1 calc R U . . .
C11 C 0.14807(15) 0.05878(16) 0.55935(12) 0.0141(6) Uani 1 1 d . . . . .
C12 C 0.15305(15) 0.04077(16) 0.61715(12) 0.0144(6) Uani 1 1 d . . . . .
H12 H 0.124074 0.002193 0.627741 0.017 Uiso 1 1 calc R U . . .
C13 C 0.19940(15) 0.07790(16) 0.65963(12) 0.0143(6) Uani 1 1 d . . . . .
H13 H 0.201657 0.065198 0.698954 0.017 Uiso 1 1 calc R U . . .
C14 C 0.09399(16) 0.02102(18) 0.51403(12) 0.0189(7) Uani 1 1 d . . . . .
H14A H 0.088088 -0.032198 0.525831 0.023 Uiso 1 1 calc R U . . .
H14B H 0.049228 0.047424 0.512537 0.023 Uiso 1 1 calc R U . . .
C15 C 0.11078(15) 0.02078(16) 0.45437(12) 0.0137(6) Uani 1 1 d . . . . .
C16 C 0.07576(15) 0.06745(16) 0.41097(13) 0.0160(7) Uani 1 1 d . . . . .
H16 H 0.040043 0.099898 0.418753 0.019 Uiso 1 1 calc R U . . .
C17 C 0.09223(15) 0.06743(16) 0.35611(12) 0.0144(6) Uani 1 1 d . . . . .
H17 H 0.067917 0.099753 0.326946 0.017 Uiso 1 1 calc R U . . .
C18 C 0.14397(15) 0.02027(15) 0.34440(12) 0.0127(6) Uani 1 1 d . . . . .
C19 C 0.18015(15) -0.02611(16) 0.38768(12) 0.0148(6) Uani 1 1 d . . . . .
H19 H 0.216297 -0.058033 0.380046 0.018 Uiso 1 1 calc R U . . .
C20 C 0.16331(15) -0.02550(16) 0.44159(12) 0.0150(6) Uani 1 1 d . . . . .
H20 H 0.188152 -0.057444 0.470771 0.018 Uiso 1 1 calc R U . . .
C21 C 0.16330(15) -0.04555(17) 0.26330(12) 0.0153(6) Uani 1 1 d . . . . .
H21 H 0.163664 -0.088887 0.287309 0.018 Uiso 1 1 calc R U . . .
C22 C 0.16834(15) -0.05934(17) 0.20472(12) 0.0159(6) Uani 1 1 d . . . . .
C23 C 0.15241(15) -0.00083(17) 0.16321(12) 0.0159(6) Uani 1 1 d . . . . .
C24 C 0.15150(15) -0.01973(17) 0.10412(12) 0.0154(6) Uani 1 1 d . . . . .
C25 C 0.16857(16) -0.09274(18) 0.09163(13) 0.0196(7) Uani 1 1 d . . . . .
H25 H 0.169689 -0.104267 0.052608 0.024 Uiso 1 1 calc R U . . .
C26 C 0.18461(16) -0.15213(18) 0.13232(13) 0.0207(7) Uani 1 1 d . . . . .
C27 C 0.18333(16) -0.13387(17) 0.18837(13) 0.0198(7) Uani 1 1 d . . . . .
H27 H 0.192766 -0.172293 0.217004 0.024 Uiso 1 1 calc R U . . .
C28 C 0.48273(16) 0.29308(17) 0.85777(13) 0.0182(7) Uani 1 1 d . . . . .
C29 C 0.52512(17) 0.22487(19) 0.84401(14) 0.0259(8) Uani 1 1 d . . . . .
H29A H 0.554441 0.240403 0.816895 0.039 Uiso 1 1 calc R U . . .
H29B H 0.493724 0.184307 0.82679 0.039 Uiso 1 1 calc R U . . .
H29C H 0.554345 0.206246 0.879541 0.039 Uiso 1 1 calc R U . . .
C30 C 0.44044(16) 0.27025(18) 0.90321(13) 0.0210(7) Uani 1 1 d . . . . .
H30A H 0.471931 0.255369 0.938738 0.032 Uiso 1 1 calc R U . . .
H30B H 0.410218 0.227354 0.888897 0.032 Uiso 1 1 calc R U . . .
H30C H 0.412145 0.313439 0.911044 0.032 Uiso 1 1 calc R U . . .
C31 C 0.53278(18) 0.35509(19) 0.88361(15) 0.0293(8) Uani 1 1 d . . . . .
H31A H 0.562488 0.336107 0.918784 0.044 Uiso 1 1 calc R U . . .
H31B H 0.506662 0.399329 0.892867 0.044 Uiso 1 1 calc R U . . .
H31C H 0.561522 0.369873 0.855858 0.044 Uiso 1 1 calc R U . . .
C32 C 0.40486(16) 0.50087(17) 0.70921(13) 0.0171(7) Uani 1 1 d . . . . .
C33 C 0.39651(19) 0.55856(18) 0.75586(14) 0.0263(8) Uani 1 1 d . . . . .
H33A H 0.350446 0.553083 0.765469 0.039 Uiso 1 1 calc R U . . .
H33B H 0.401754 0.610158 0.741652 0.039 Uiso 1 1 calc R U . . .
H33C H 0.431976 0.549376 0.790304 0.039 Uiso 1 1 calc R U . . .
C34 C 0.47786(17) 0.50855(19) 0.69554(16) 0.0305(8) Uani 1 1 d . . . . .
H34A H 0.512333 0.493704 0.72933 0.046 Uiso 1 1 calc R U . . .
H34B H 0.485812 0.561435 0.685498 0.046 Uiso 1 1 calc R U . . .
H34C H 0.481989 0.475408 0.66309 0.046 Uiso 1 1 calc R U . . .
C35 C 0.35191(17) 0.52134(18) 0.65543(13) 0.0237(7) Uani 1 1 d . . . . .
H35A H 0.355152 0.484875 0.624751 0.036 Uiso 1 1 calc R U . . .
H35B H 0.361366 0.572663 0.642776 0.036 Uiso 1 1 calc R U . . .
H35C H 0.305226 0.519625 0.664221 0.036 Uiso 1 1 calc R U . . .
C36 C 0.13192(16) 0.04095(17) 0.05712(12) 0.0183(7) Uani 1 1 d . . . . .
C37 C 0.18193(16) 0.10849(18) 0.06791(13) 0.0222(7) Uani 1 1 d . . . . .
H37A H 0.18102 0.13035 0.105836 0.033 Uiso 1 1 calc R U . . .
H37B H 0.1678 0.14716 0.038178 0.033 Uiso 1 1 calc R U . . .
H37C H 0.228962 0.091152 0.066607 0.033 Uiso 1 1 calc R U . . .
C38 C 0.05733(16) 0.06703(18) 0.05613(13) 0.0193(7) Uani 1 1 d . . . . .
H38A H 0.026313 0.022946 0.050221 0.029 Uiso 1 1 calc R U . . .
H38B H 0.043494 0.103424 0.024684 0.029 Uiso 1 1 calc R U . . .
H38C H 0.054512 0.091398 0.092838 0.029 Uiso 1 1 calc R U . . .
C39 C 0.13490(17) 0.00965(19) -0.00289(13) 0.0245(7) Uani 1 1 d . . . . .
H39A H 0.182147 -0.007317 -0.003786 0.037 Uiso 1 1 calc R U . . .
H39B H 0.121518 0.049653 -0.031676 0.037 Uiso 1 1 calc R U . . .
H39C H 0.10295 -0.033387 -0.011503 0.037 Uiso 1 1 calc R U . . .
C40 C 0.20413(19) -0.23059(19) 0.11255(14) 0.0293(8) Uani 1 1 d . . . . .
C41 C 0.2710(2) -0.2241(2) 0.08825(17) 0.0434(10) Uani 1 1 d . . . . .
H41A H 0.26427 -0.187061 0.056752 0.065 Uiso 1 1 calc R U . . .
H41B H 0.28235 -0.273797 0.073763 0.065 Uiso 1 1 calc R U . . .
H41C H 0.308989 -0.207344 0.118739 0.065 Uiso 1 1 calc R U . . .
C42 C 0.1463(2) -0.2616(2) 0.06562(15) 0.0343(9) Uani 1 1 d . . . . .
H42A H 0.103808 -0.267265 0.081102 0.051 Uiso 1 1 calc R U . . .
H42B H 0.160091 -0.311212 0.052651 0.051 Uiso 1 1 calc R U . . .
H42C H 0.138054 -0.226215 0.033054 0.051 Uiso 1 1 calc R U . . .
C43 C 0.2166(3) -0.2872(2) 0.16267(17) 0.0533(13) Uani 1 1 d . . . . .
H43A H 0.255916 -0.270166 0.191795 0.08 Uiso 1 1 calc R U . . .
H43B H 0.226706 -0.337512 0.148441 0.08 Uiso 1 1 calc R U . . .
H43C H 0.175077 -0.290272 0.179818 0.08 Uiso 1 1 calc R U . . .
N1 N 0.29156(12) 0.17123(13) 0.68880(10) 0.0133(5) Uani 1 1 d . . . . .
N2 N 0.15829(12) 0.02010(13) 0.28687(10) 0.0141(5) Uani 1 1 d . . . . .
O1 O 0.37507(11) 0.20091(11) 0.79206(8) 0.0176(5) Uani 1 1 d . . . . .
O2 O 0.13640(10) 0.06795(11) 0.17674(8) 0.0168(5) Uani 1 1 d . . . . .
Ni1 Ni 0.34139(2) 0.11473(2) 0.75204(2) 0.01453(12) Uani 1 1 d . . . . .
C44 C 0.5058(2) 0.8098(2) 0.85600(18) 0.0446(11) Uani 1 1 d . . . . .
H44A H 0.46687 0.840611 0.864573 0.054 Uiso 1 1 calc R U . . .
H44B H 0.530951 0.840812 0.831777 0.054 Uiso 1 1 calc R U . . .
Cl1 Cl 0.56208(7) 0.78669(7) 0.92072(5) 0.0689(4) Uani 1 1 d . . . . .
Cl2 Cl 0.47291(6) 0.72804(6) 0.81796(4) 0.0459(3) Uani 1 1 d . . . . .

loop_
_atom_site_aniso_label
_atom_site_aniso_U_11
_atom_site_aniso_U_22
_atom_site_aniso_U_33
_atom_site_aniso_U_23
_atom_site_aniso_U_13
_atom_site_aniso_U_12
C1 0.0146(16) 0.0137(15) 0.0128(15) -0.0040(12) 0.0025(12) 0.0001(12)
C2 0.0134(15) 0.0172(15) 0.0115(15) -0.0044(12) -0.0010(12) 0.0012(12)
C3 0.0121(15) 0.0170(15) 0.0142(15) -0.0068(12) 0.0001(12) -0.0038(12)
C4 0.0158(16) 0.0117(14) 0.0126(15) -0.0021(12) 0.0054(12) 0.0017(12)
C5 0.0158(16) 0.0178(16) 0.0092(15) -0.0019(12) 0.0005(12) 0.0013(12)
C6 0.0138(16) 0.0177(15) 0.0092(15) -0.0029(12) 0.0018(12) 0.0014(12)
C7 0.0139(16) 0.0189(16) 0.0114(15) -0.0009(12) 0.0027(12) 0.0036(13)
C8 0.0119(15) 0.0169(15) 0.0106(15) -0.0041(12) -0.0019(12) 0.0032(12)
C9 0.0160(16) 0.0139(15) 0.0129(15) 0.0007(12) 0.0016(12) -0.0012(12)
C10 0.0152(16) 0.0214(15) 0.0067(14) -0.0017(12) 0.0005(11) -0.0011(13)
C11 0.0137(15) 0.0164(15) 0.0117(15) -0.0045(12) 0.0015(12) 0.0008(12)
C12 0.0133(15) 0.0163(15) 0.0134(16) -0.0016(12) 0.0020(12) -0.0027(12)
C13 0.0155(16) 0.0168(15) 0.0104(15) -0.0001(12) 0.0021(12) 0.0018(12)
C14 0.0189(17) 0.0265(17) 0.0108(15) -0.0044(13) 0.0011(12) -0.0096(14)
C15 0.0138(16) 0.0168(15) 0.0088(15) -0.0052(12) -0.0023(11) -0.0092(12)
C16 0.0163(16) 0.0145(15) 0.0173(16) -0.0069(12) 0.0036(13) -0.0040(12)
C17 0.0171(16) 0.0110(14) 0.0139(15) -0.0011(12) -0.0003(12) -0.0021(12)
C18 0.0175(16) 0.0109(14) 0.0087(15) -0.0007(11) 0.0000(12) -0.0037(12)
C19 0.0164(16) 0.0136(15) 0.0133(16) -0.0037(12) 0.0001(12) -0.0005(12)
C20 0.0176(16) 0.0168(15) 0.0079(15) 0.0005(12) -0.0042(12) -0.0052(12)
C21 0.0155(16) 0.0164(15) 0.0125(16) 0.0019(12) -0.0013(12) 0.0047(12)
C22 0.0171(16) 0.0200(16) 0.0093(15) -0.0011(12) -0.0009(12) 0.0038(13)
C23 0.0128(16) 0.0202(16) 0.0136(16) -0.0022(12) -0.0005(12) 0.0013(13)
C24 0.0120(15) 0.0232(16) 0.0101(15) -0.0026(12) -0.0002(12) 0.0012(13)
C25 0.0176(17) 0.0302(18) 0.0102(15) -0.0044(13) 0.0003(12) 0.0028(14)
C26 0.0241(18) 0.0216(17) 0.0155(17) -0.0051(13) 0.0018(13) 0.0074(14)
C27 0.0239(18) 0.0203(16) 0.0142(16) 0.0006(13) 0.0008(13) 0.0064(13)
C28 0.0198(17) 0.0158(15) 0.0164(16) -0.0011(12) -0.0032(13) -0.0013(13)
C29 0.0221(18) 0.0299(19) 0.0231(18) -0.0002(15) -0.0025(14) 0.0061(15)
C30 0.0245(18) 0.0230(17) 0.0134(16) 0.0002(13) -0.0018(13) 0.0010(14)
C31 0.031(2) 0.0245(18) 0.0245(19) 0.0044(15) -0.0132(15) -0.0066(15)
C32 0.0212(17) 0.0154(15) 0.0145(16) 0.0001(12) 0.0028(13) -0.0035(13)
C33 0.043(2) 0.0147(16) 0.0208(18) -0.0007(13) 0.0052(16) -0.0025(15)
C34 0.026(2) 0.0216(18) 0.046(2) 0.0102(16) 0.0122(17) -0.0023(15)
C35 0.031(2) 0.0186(17) 0.0191(17) 0.0044(13) -0.0004(14) -0.0024(14)
C36 0.0198(17) 0.0234(17) 0.0113(16) -0.0011(13) 0.0022(12) 0.0000(13)
C37 0.0209(17) 0.0288(18) 0.0158(16) 0.0036(14) 0.0008(13) -0.0001(14)
C38 0.0202(17) 0.0240(17) 0.0116(16) -0.0005(13) -0.0028(13) 0.0020(14)
C39 0.0285(19) 0.0325(19) 0.0123(16) -0.0006(14) 0.0036(13) 0.0036(15)
C40 0.041(2) 0.0258(19) 0.0188(18) -0.0054(14) 0.0012(15) 0.0154(16)
C41 0.036(2) 0.050(3) 0.043(2) -0.020(2) 0.0047(18) 0.0188(19)
C42 0.048(2) 0.0254(19) 0.031(2) -0.0075(16) 0.0116(17) 0.0034(17)
C43 0.095(4) 0.031(2) 0.030(2) -0.0048(18) 0.003(2) 0.037(2)
N1 0.0148(13) 0.0156(13) 0.0084(12) -0.0023(10) -0.0004(10) -0.0015(10)
N2 0.0160(13) 0.0178(13) 0.0075(12) 0.0000(10) -0.0006(10) 0.0021(10)
O1 0.0227(12) 0.0138(11) 0.0135(11) -0.0008(8) -0.0036(9) -0.0048(9)
O2 0.0244(12) 0.0173(11) 0.0071(10) -0.0006(8) -0.0010(9) 0.0028(9)
Ni1 0.0186(2) 0.0145(2) 0.0088(2) -0.00060(16) -0.00163(15) -0.00224(17)
C44 0.054(3) 0.027(2) 0.060(3) 0.0037(19) 0.029(2) -0.0023(19)
Cl1 0.0884(10) 0.0635(8) 0.0507(7) -0.0217(6) 0.0032(7) -0.0195(7)
Cl2 0.0583(7) 0.0433(6) 0.0353(6) -0.0072(4) 0.0070(5) 0.0116(5)

loop_
_atom_type_symbol
_atom_type_description
_atom_type_scat_dispersion_real
_atom_type_scat_dispersion_imag
_atom_type_scat_source
C C 0.0033 0.0016 'International Tables Vol C Tables 4.2.6.8 and 6.1.1.4'
H H 0 0 'International Tables Vol C Tables 4.2.6.8 and 6.1.1.4'
N N 0.0061 0.0033 'International Tables Vol C Tables 4.2.6.8 and 6.1.1.4'
O O 0.0106 0.006 'International Tables Vol C Tables 4.2.6.8 and 6.1.1.4'
Ni Ni 0.3393 1.1124 'International Tables Vol C Tables 4.2.6.8 and 6.1.1.4'
Cl Cl 0.1484 0.1585 'International Tables Vol C Tables 4.2.6.8 and 6.1.1.4'

loop_
_geom_angle_atom_site_label_1
_geom_angle_atom_site_label_2
_geom_angle_atom_site_label_3
_geom_angle
_geom_angle_site_symmetry_1
_geom_angle_site_symmetry_3
_geom_angle_publ_flag
O1 C1 C6 121.5(3) . . ?
O1 C1 C2 120.1(3) . . ?
C6 C1 C2 118.3(3) . . ?
C3 C2 C1 117.8(3) . . ?
C3 C2 C28 122.0(3) . . ?
C1 C2 C28 120.3(3) . . ?
C2 C3 C4 125.0(3) . . ?
C2 C3 H3 117.5 . . ?
C4 C3 H3 117.5 . . ?
C5 C4 C3 116.3(3) . . ?
C5 C4 C32 123.7(3) . . ?
C3 C4 C32 120.0(3) . . ?
C4 C5 C6 121.7(3) . . ?
C4 C5 H5 119.1 . . ?
C6 C5 H5 119.1 . . ?
C5 C6 C1 120.7(3) . . ?
C5 C6 C7 118.1(3) . . ?
C1 C6 C7 121.2(3) . . ?
N1 C7 C6 126.8(3) . . ?
N1 C7 H7 116.6 . . ?
C6 C7 H7 116.6 . . ?
C9 C8 C13 119.7(3) . . ?
C9 C8 N1 120.8(3) . . ?
C13 C8 N1 119.6(2) . . ?
C8 C9 C10 119.9(3) . . ?
C8 C9 H9 120 . . ?
C10 C9 H9 120 . . ?
C9 C10 C11 121.0(3) . . ?
C9 C10 H10 119.5 . . ?
C11 C10 H10 119.5 . . ?
C12 C11 C10 118.2(3) . . ?
C12 C11 C14 120.4(3) . . ?
C10 C11 C14 121.3(3) . . ?
C13 C12 C11 121.3(3) . . ?
C13 C12 H12 119.3 . . ?
C11 C12 H12 119.3 . . ?
C12 C13 C8 119.8(3) . . ?
C12 C13 H13 120.1 . . ?
C8 C13 H13 120.1 . . ?
C15 C14 C11 114.5(2) . . ?
C15 C14 H14A 108.6 . . ?
C11 C14 H14A 108.6 . . ?
C15 C14 H14B 108.6 . . ?
C11 C14 H14B 108.6 . . ?
H14A C14 H14B 107.6 . . ?
C16 C15 C20 117.9(3) . . ?
C16 C15 C14 121.6(3) . . ?
C20 C15 C14 120.5(3) . . ?
C15 C16 C17 121.1(3) . . ?
C15 C16 H16 119.5 . . ?
C17 C16 H16 119.5 . . ?
C18 C17 C16 119.8(3) . . ?
C18 C17 H17 120.1 . . ?
C16 C17 H17 120.1 . . ?
C17 C18 C19 119.7(3) . . ?
C17 C18 N2 118.4(2) . . ?
C19 C18 N2 121.9(3) . . ?
C20 C19 C18 119.8(3) . . ?
C20 C19 H19 120.1 . . ?
C18 C19 H19 120.1 . . ?
C19 C20 C15 121.6(3) . . ?
C19 C20 H20 119.2 . . ?
C15 C20 H20 119.2 . . ?
N2 C21 C22 126.5(3) . . ?
N2 C21 H21 116.8 . . ?
C22 C21 H21 116.8 . . ?
C27 C22 C23 120.9(3) . . ?
C27 C22 C21 118.6(3) . . ?
C23 C22 C21 120.2(3) . . ?
O2 C23 C22 122.3(3) . . ?
O2 C23 C24 119.7(3) . . ?
C22 C23 C24 117.9(3) . . ?
C25 C24 C23 117.9(3) . . ?
C25 C24 C36 122.1(3) . . ?
C23 C24 C36 120.0(3) . . ?
C24 C25 C26 125.1(3) . . ?
C24 C25 H25 117.4 . . ?
C26 C25 H25 117.4 . . ?
C27 C26 C25 116.3(3) . . ?
C27 C26 C40 124.0(3) . . ?
C25 C26 C40 119.6(3) . . ?
C26 C27 C22 121.7(3) . . ?
C26 C27 H27 119.1 . . ?
C22 C27 H27 119.1 . . ?
C31 C28 C29 108.1(3) . . ?
C31 C28 C30 107.6(3) . . ?
C29 C28 C30 109.5(3) . . ?
C31 C28 C2 112.1(2) . . ?
C29 C28 C2 109.4(2) . . ?
C30 C28 C2 110.1(2) . . ?
C28 C29 H29A 109.5 . . ?
C28 C29 H29B 109.5 . . ?
H29A C29 H29B 109.5 . . ?
C28 C29 H29C 109.5 . . ?
H29A C29 H29C 109.5 . . ?
H29B C29 H29C 109.5 . . ?
C28 C30 H30A 109.5 . . ?
C28 C30 H30B 109.5 . . ?
H30A C30 H30B 109.5 . . ?
C28 C30 H30C 109.5 . . ?
H30A C30 H30C 109.5 . . ?
H30B C30 H30C 109.5 . . ?
C28 C31 H31A 109.5 . . ?
C28 C31 H31B 109.5 . . ?
H31A C31 H31B 109.5 . . ?
C28 C31 H31C 109.5 . . ?
H31A C31 H31C 109.5 . . ?
H31B C31 H31C 109.5 . . ?
C35 C32 C4 112.0(2) . . ?
C35 C32 C33 107.2(3) . . ?
C4 C32 C33 110.6(2) . . ?
C35 C32 C34 108.6(3) . . ?
C4 C32 C34 109.3(2) . . ?
C33 C32 C34 109.1(3) . . ?
C32 C33 H33A 109.5 . . ?
C32 C33 H33B 109.5 . . ?
H33A C33 H33B 109.5 . . ?
C32 C33 H33C 109.5 . . ?
H33A C33 H33C 109.5 . . ?
H33B C33 H33C 109.5 . . ?
C32 C34 H34A 109.5 . . ?
C32 C34 H34B 109.5 . . ?
H34A C34 H34B 109.5 . . ?
C32 C34 H34C 109.5 . . ?
H34A C34 H34C 109.5 . . ?
H34B C34 H34C 109.5 . . ?
C32 C35 H35A 109.5 . . ?
C32 C35 H35B 109.5 . . ?
H35A C35 H35B 109.5 . . ?
C32 C35 H35C 109.5 . . ?
H35A C35 H35C 109.5 . . ?
H35B C35 H35C 109.5 . . ?
C39 C36 C37 107.2(2) . . ?
C39 C36 C38 107.4(2) . . ?
C37 C36 C38 110.6(3) . . ?
C39 C36 C24 111.9(3) . . ?
C37 C36 C24 110.7(2) . . ?
C38 C36 C24 109.0(2) . . ?
C36 C37 H37A 109.5 . . ?
C36 C37 H37B 109.5 . . ?
H37A C37 H37B 109.5 . . ?
C36 C37 H37C 109.5 . . ?
H37A C37 H37C 109.5 . . ?
H37B C37 H37C 109.5 . . ?
C36 C38 H38A 109.5 . . ?
C36 C38 H38B 109.5 . . ?
H38A C38 H38B 109.5 . . ?
C36 C38 H38C 109.5 . . ?
H38A C38 H38C 109.5 . . ?
H38B C38 H38C 109.5 . . ?
C36 C39 H39A 109.5 . . ?
C36 C39 H39B 109.5 . . ?
H39A C39 H39B 109.5 . . ?
C36 C39 H39C 109.5 . . ?
H39A C39 H39C 109.5 . . ?
H39B C39 H39C 109.5 . . ?
C26 C40 C42 110.4(3) . . ?
C26 C40 C43 111.2(3) . . ?
C42 C40 C43 108.5(3) . . ?
C26 C40 C41 109.3(3) . . ?
C42 C40 C41 109.0(3) . . ?
C43 C40 C41 108.4(3) . . ?
C40 C41 H41A 109.5 . . ?
C40 C41 H41B 109.5 . . ?
H41A C41 H41B 109.5 . . ?
C40 C41 H41C 109.5 . . ?
H41A C41 H41C 109.5 . . ?
H41B C41 H41C 109.5 . . ?
C40 C42 H42A 109.5 . . ?
C40 C42 H42B 109.5 . . ?
H42A C42 H42B 109.5 . . ?
C40 C42 H42C 109.5 . . ?
H42A C42 H42C 109.5 . . ?
H42B C42 H42C 109.5 . . ?
C40 C43 H43A 109.5 . . ?
C40 C43 H43B 109.5 . . ?
H43A C43 H43B 109.5 . . ?
C40 C43 H43C 109.5 . . ?
H43A C43 H43C 109.5 . . ?
H43B C43 H43C 109.5 . . ?
C7 N1 C8 115.5(2) . . ?
C7 N1 Ni1 123.9(2) . . ?
C8 N1 Ni1 120.37(18) . . ?
C21 N2 C18 117.0(2) . . ?
C21 N2 Ni1 124.3(2) . 2_556 ?
C18 N2 Ni1 118.33(18) . 2_556 ?
C1 O1 Ni1 128.07(18) . . ?
C23 O2 Ni1 127.54(18) . 2_556 ?
O1 Ni1 O2 84.16(9) . 2_556 ?
O1 Ni1 N2 159.14(10) . 2_556 ?
O2 Ni1 N2 91.73(9) 2_556 2_556 ?
O1 Ni1 N1 93.18(9) . . ?
O2 Ni1 N1 160.70(10) 2_556 . ?
N2 Ni1 N1 97.16(10) 2_556 . ?
Cl2 C44 Cl1 111.5(2) . . ?
Cl2 C44 H44A 109.3 . . ?
Cl1 C44 H44A 109.3 . . ?
Cl2 C44 H44B 109.3 . . ?
Cl1 C44 H44B 109.3 . . ?
H44A C44 H44B 108 . . ?

loop_
_geom_bond_atom_site_label_1
_geom_bond_atom_site_label_2
_geom_bond_distance
_geom_bond_site_symmetry_2
_geom_bond_publ_flag
C1 O1 1.309(3) . ?
C1 C6 1.414(4) . ?
C1 C2 1.433(4) . ?
C2 C3 1.375(4) . ?
C2 C28 1.544(4) . ?
C3 C4 1.418(4) . ?
C3 H3 0.95 . ?
C4 C5 1.374(4) . ?
C4 C32 1.533(4) . ?
C5 C6 1.411(4) . ?
C5 H5 0.95 . ?
C6 C7 1.419(4) . ?
C7 N1 1.301(4) . ?
C7 H7 0.95 . ?
C8 C9 1.387(4) . ?
C8 C13 1.390(4) . ?
C8 N1 1.440(4) . ?
C9 C10 1.389(4) . ?
C9 H9 0.95 . ?
C10 C11 1.392(4) . ?
C10 H10 0.95 . ?
C11 C12 1.390(4) . ?
C11 C14 1.512(4) . ?
C12 C13 1.385(4) . ?
C12 H12 0.95 . ?
C13 H13 0.95 . ?
C14 C15 1.511(4) . ?
C14 H14A 0.99 . ?
C14 H14B 0.99 . ?
C15 C16 1.390(4) . ?
C15 C20 1.393(4) . ?
C16 C17 1.397(4) . ?
C16 H16 0.95 . ?
C17 C18 1.381(4) . ?
C17 H17 0.95 . ?
C18 C19 1.394(4) . ?
C18 N2 1.442(4) . ?
C19 C20 1.378(4) . ?
C19 H19 0.95 . ?
C20 H20 0.95 . ?
C21 N2 1.294(4) . ?
C21 C22 1.430(4) . ?
C21 H21 0.95 . ?
C22 C27 1.414(4) . ?
C22 C23 1.416(4) . ?
C23 O2 1.305(4) . ?
C23 C24 1.434(4) . ?
C24 C25 1.374(4) . ?
C24 C36 1.537(4) . ?
C25 C26 1.415(4) . ?
C25 H25 0.95 . ?
C26 C27 1.370(4) . ?
C26 C40 1.530(4) . ?
C27 H27 0.95 . ?
C28 C31 1.517(4) . ?
C28 C29 1.531(4) . ?
C28 C30 1.534(4) . ?
C29 H29A 0.98 . ?
C29 H29B 0.98 . ?
C29 H29C 0.98 . ?
C30 H30A 0.98 . ?
C30 H30B 0.98 . ?
C30 H30C 0.98 . ?
C31 H31A 0.98 . ?
C31 H31B 0.98 . ?
C31 H31C 0.98 . ?
C32 C35 1.526(4) . ?
C32 C33 1.531(4) . ?
C32 C34 1.537(4) . ?
C33 H33A 0.98 . ?
C33 H33B 0.98 . ?
C33 H33C 0.98 . ?
C34 H34A 0.98 . ?
C34 H34B 0.98 . ?
C34 H34C 0.98 . ?
C35 H35A 0.98 . ?
C35 H35B 0.98 . ?
C35 H35C 0.98 . ?
C36 C39 1.535(4) . ?
C36 C37 1.532(4) . ?
C36 C38 1.533(4) . ?
C37 H37A 0.98 . ?
C37 H37B 0.98 . ?
C37 H37C 0.98 . ?
C38 H38A 0.98 . ?
C38 H38B 0.98 . ?
C38 H38C 0.98 . ?
C39 H39A 0.98 . ?
C39 H39B 0.98 . ?
C39 H39C 0.98 . ?
C40 C42 1.530(5) . ?
C40 C43 1.533(5) . ?
C40 C41 1.537(5) . ?
C41 H41A 0.98 . ?
C41 H41B 0.98 . ?
C41 H41C 0.98 . ?
C42 H42A 0.98 . ?
C42 H42B 0.98 . ?
C42 H42C 0.98 . ?
C43 H43A 0.98 . ?
C43 H43B 0.98 . ?
C43 H43C 0.98 . ?
N1 Ni1 1.905(2) . ?
N2 Ni1 1.903(2) 2_556 ?
O1 Ni1 1.8421(19) . ?
O2 Ni1 1.8516(19) 2_556 ?
C44 Cl2 1.753(4) . ?
C44 Cl1 1.758(5) . ?
C44 H44A 0.99 . ?
C44 H44B 0.99 . ?

loop_
_geom_torsion_atom_site_label_1
_geom_torsion_atom_site_label_2
_geom_torsion_atom_site_label_3
_geom_torsion_atom_site_label_4
_geom_torsion
_geom_torsion_site_symmetry_1
_geom_torsion_site_symmetry_2
_geom_torsion_site_symmetry_3
_geom_torsion_site_symmetry_4
_geom_torsion_publ_flag
O1 C1 C2 C3 -177.7(3) . . . . ?
C6 C1 C2 C3 1.2(4) . . . . ?
O1 C1 C2 C28 3.6(4) . . . . ?
C6 C1 C2 C28 -177.6(3) . . . . ?
C1 C2 C3 C4 1.9(4) . . . . ?
C28 C2 C3 C4 -179.4(3) . . . . ?
C2 C3 C4 C5 -1.7(4) . . . . ?
C2 C3 C4 C32 179.9(3) . . . . ?
C3 C4 C5 C6 -1.6(4) . . . . ?
C32 C4 C5 C6 176.7(3) . . . . ?
C4 C5 C6 C1 4.7(4) . . . . ?
C4 C5 C6 C7 -173.5(3) . . . . ?
O1 C1 C6 C5 174.5(3) . . . . ?
C2 C1 C6 C5 -4.4(4) . . . . ?
O1 C1 C6 C7 -7.4(4) . . . . ?
C2 C1 C6 C7 173.8(3) . . . . ?
C5 C6 C7 N1 166.5(3) . . . . ?
C1 C6 C7 N1 -11.7(5) . . . . ?
C13 C8 C9 C10 0.6(4) . . . . ?
N1 C8 C9 C10 179.5(3) . . . . ?
C8 C9 C10 C11 -0.7(4) . . . . ?
C9 C10 C11 C12 0.0(4) . . . . ?
C9 C10 C11 C14 176.8(3) . . . . ?
C10 C11 C12 C13 0.7(4) . . . . ?
C14 C11 C12 C13 -176.1(3) . . . . ?
C11 C12 C13 C8 -0.7(4) . . . . ?
C9 C8 C13 C12 0.1(4) . . . . ?
N1 C8 C13 C12 -178.9(3) . . . . ?
C12 C11 C14 C15 -157.1(3) . . . . ?
C10 C11 C14 C15 26.1(4) . . . . ?
C11 C14 C15 C16 -107.2(3) . . . . ?
C11 C14 C15 C20 71.4(4) . . . . ?
C20 C15 C16 C17 0.6(4) . . . . ?
C14 C15 C16 C17 179.3(3) . . . . ?
C15 C16 C17 C18 0.2(4) . . . . ?
C16 C17 C18 C19 -1.0(4) . . . . ?
C16 C17 C18 N2 178.3(2) . . . . ?
C17 C18 C19 C20 1.0(4) . . . . ?
N2 C18 C19 C20 -178.2(3) . . . . ?
C18 C19 C20 C15 -0.2(4) . . . . ?
C16 C15 C20 C19 -0.6(4) . . . . ?
C14 C15 C20 C19 -179.2(3) . . . . ?
N2 C21 C22 C27 171.1(3) . . . . ?
N2 C21 C22 C23 -14.5(5) . . . . ?
C27 C22 C23 O2 178.0(3) . . . . ?
C21 C22 C23 O2 3.7(4) . . . . ?
C27 C22 C23 C24 0.4(4) . . . . ?
C21 C22 C23 C24 -173.8(3) . . . . ?
O2 C23 C24 C25 -179.9(3) . . . . ?
C22 C23 C24 C25 -2.3(4) . . . . ?
O2 C23 C24 C36 0.1(4) . . . . ?
C22 C23 C24 C36 177.8(3) . . . . ?
C23 C24 C25 C26 2.5(5) . . . . ?
C36 C24 C25 C26 -177.6(3) . . . . ?
C24 C25 C26 C27 -0.6(5) . . . . ?
C24 C25 C26 C40 -178.8(3) . . . . ?
C25 C26 C27 C22 -1.4(5) . . . . ?
C40 C26 C27 C22 176.7(3) . . . . ?
C23 C22 C27 C26 1.5(5) . . . . ?
C21 C22 C27 C26 175.8(3) . . . . ?
C3 C2 C28 C31 1.2(4) . . . . ?
C1 C2 C28 C31 179.9(3) . . . . ?
C3 C2 C28 C29 -118.7(3) . . . . ?
C1 C2 C28 C29 60.0(3) . . . . ?
C3 C2 C28 C30 120.9(3) . . . . ?
C1 C2 C28 C30 -60.3(3) . . . . ?
C5 C4 C32 C35 3.3(4) . . . . ?
C3 C4 C32 C35 -178.4(3) . . . . ?
C5 C4 C32 C33 122.7(3) . . . . ?
C3 C4 C32 C33 -59.0(4) . . . . ?
C5 C4 C32 C34 -117.2(3) . . . . ?
C3 C4 C32 C34 61.1(3) . . . . ?
C25 C24 C36 C39 -0.6(4) . . . . ?
C23 C24 C36 C39 179.3(3) . . . . ?
C25 C24 C36 C37 -120.1(3) . . . . ?
C23 C24 C36 C37 59.9(3) . . . . ?
C25 C24 C36 C38 118.0(3) . . . . ?
C23 C24 C36 C38 -62.1(3) . . . . ?
C27 C26 C40 C42 124.8(3) . . . . ?
C25 C26 C40 C42 -57.2(4) . . . . ?
C27 C26 C40 C43 4.3(5) . . . . ?
C25 C26 C40 C43 -177.7(3) . . . . ?
C27 C26 C40 C41 -115.4(4) . . . . ?
C25 C26 C40 C41 62.6(4) . . . . ?
C6 C7 N1 C8 -175.4(3) . . . . ?
C6 C7 N1 Ni1 10.0(4) . . . . ?
C9 C8 N1 C7 46.6(4) . . . . ?
C13 C8 N1 C7 -134.5(3) . . . . ?
C9 C8 N1 Ni1 -138.6(2) . . . . ?
C13 C8 N1 Ni1 40.3(3) . . . . ?
C22 C21 N2 C18 171.5(3) . . . . ?
C22 C21 N2 Ni1 -1.5(4) . . . 2_556 ?
C17 C18 N2 C21 -132.2(3) . . . . ?
C19 C18 N2 C21 47.1(4) . . . . ?
C17 C18 N2 Ni1 41.2(3) . . . 2_556 ?
C19 C18 N2 Ni1 -139.5(2) . . . 2_556 ?
C6 C1 O1 Ni1 27.1(4) . . . . ?
C2 C1 O1 Ni1 -154.1(2) . . . . ?
C22 C23 O2 Ni1 22.9(4) . . . 2_556 ?
C24 C23 O2 Ni1 -159.6(2) . . . 2_556 ?
C1 O1 Ni1 O2 175.8(2) . . . 2_556 ?
C1 O1 Ni1 N2 96.4(3) . . . 2_556 ?
C1 O1 Ni1 N1 -23.4(2) . . . . ?
